data_4064588
loop_
_publ_author_name
'Yu, Wei-Bin'
'Han, Ying-Feng'
'Lin, Yue-Jian'
'Jin, Guo-Xin'

_publ_section_title
;
 Rational Design of Half-Sandwich Iridium Metallamacrocycles Assembled by
 C--H Activation
;
_journal_issue 11
_journal_name_full Organometallics
_journal_page_first 3090
_journal_paper_doi 10.1021/om200189j
_journal_volume 30
_journal_year 2011
_chemical_formula_sum 'C67 H94 Ir4 N4 O16'
_chemical_formula_weight 1980.26
_chemical_name_systematic
; 
 ? 
;
_space_group_IT_number 15
_symmetry_cell_setting monoclinic
_symmetry_space_group_name_Hall '-C 2yc'
_symmetry_space_group_name_H-M 'C 1 2/c 1'
_atom_sites_solution_hydrogens geom
_atom_sites_solution_primary direct
_atom_sites_solution_secondary difmap
_audit_creation_method SHELXL-97
_cell_angle_alpha 90.00
_cell_angle_beta 126.3620(10)
_cell_angle_gamma 90.00
_cell_formula_units_Z 8
_cell_length_a 42.599(6)
_cell_length_b 15.936(2)
_cell_length_c 28.179(4)
_cell_measurement_reflns_used 5259
_cell_measurement_temperature 203(2)
_cell_measurement_theta_max 26.10
_cell_measurement_theta_min 2.37
_cell_volume 15405(4)
_computing_cell_refinement 'Bruker SMART'
_computing_data_collection 'Bruker SMART'
_computing_data_reduction 'Bruker SAINT'
_computing_molecular_graphics 'Bruker SHELXTL'
_computing_publication_material 'Bruker SHELXTL'
_computing_structure_refinement 'SHELXL-97 (Sheldrick, 1997)'
_computing_structure_solution 'SHELXS-97 (Sheldrick, 1990)'
_diffrn_ambient_temperature 203(2)
_diffrn_measured_fraction_theta_full 0.979
_diffrn_measured_fraction_theta_max 0.979
_diffrn_measurement_device_type 'CCD area detector'
_diffrn_measurement_method 'phi and omega scans'
_diffrn_radiation_monochromator graphite
_diffrn_radiation_source 'fine-focus sealed tube'
_diffrn_radiation_type MoK\a
_diffrn_radiation_wavelength 0.71073
_diffrn_reflns_av_R_equivalents 0.0659
_diffrn_reflns_av_sigmaI/netI 0.1086
_diffrn_reflns_limit_h_max 54
_diffrn_reflns_limit_h_min -54
_diffrn_reflns_limit_k_max 20
_diffrn_reflns_limit_k_min -16
_diffrn_reflns_limit_l_max 35
_diffrn_reflns_limit_l_min -35
_diffrn_reflns_number 42477
_diffrn_reflns_theta_full 27.01
_diffrn_reflns_theta_max 27.01
_diffrn_reflns_theta_min 1.47
_diffrn_standards_decay_% 3.88
_exptl_absorpt_coefficient_mu 6.950
_exptl_absorpt_correction_T_max 0.5433
_exptl_absorpt_correction_T_min 0.3370
_exptl_absorpt_correction_type multi-scan
_exptl_absorpt_process_details sadabs
_exptl_crystal_colour red
_exptl_crystal_density_diffrn 1.708
_exptl_crystal_density_method 'not measured'
_exptl_crystal_description prism
_exptl_crystal_F_000 7680
_exptl_crystal_size_max 0.20
_exptl_crystal_size_mid 0.12
_exptl_crystal_size_min 0.10
_refine_diff_density_max 2.168
_refine_diff_density_min -2.904
_refine_diff_density_rms 0.201
_refine_ls_extinction_method none
_refine_ls_goodness_of_fit_ref 0.884
_refine_ls_hydrogen_treatment constr
_refine_ls_matrix_type full
_refine_ls_number_parameters 840
_refine_ls_number_reflns 16489
_refine_ls_number_restraints 9
_refine_ls_restrained_S_all 0.885
_refine_ls_R_factor_all 0.1000
_refine_ls_R_factor_gt 0.0456
_refine_ls_shift/su_max 0.002
_refine_ls_shift/su_mean 0.000
_refine_ls_structure_factor_coef Fsqd
_refine_ls_weighting_details 'calc w=1/[\s^2^(Fo^2^)+(0.0515P)^2^+0.0000P] where P=(Fo^2^+2Fc^2^)/3'
_refine_ls_weighting_scheme calc
_refine_ls_wR_factor_gt 0.0996
_refine_ls_wR_factor_ref 0.1135
_reflns_number_gt 8926
_reflns_number_total 16489
_reflns_threshold_expression >2sigma(I)
_cod_data_source_file om200189j_si_001.cif
_cod_data_source_block complex_2a
_cod_depositor_comments
;
The following automatic conversions were performed:

'_symmetry_cell_setting' value 'Monoclinic' changed to 'monoclinic'
according to /home/saulius/struct/CIF-dictionaries/cif_core.dic
dictionary named 'cif_core.dic' version 2.4.1 from 2010-06-29.

Automatic conversion script
Id: cif_fix_values 1715 2011-07-08 13:25:40Z adriana 
;
_cod_original_sg_symbol_H-M C2/c
_cod_database_code 4064588

loop_
_symmetry_equiv_pos_as_xyz
'x, y, z'
'-x, y, -z+1/2'
'x+1/2, y+1/2, z'
'-x+1/2, y+1/2, -z+1/2'
'-x, -y, -z'
'x, -y, z-1/2'
'-x+1/2, -y+1/2, -z'
'x+1/2, -y+1/2, z-1/2'

loop_
_atom_site_label
_atom_site_type_symbol
_atom_site_fract_x
_atom_site_fract_y
_atom_site_fract_z
_atom_site_U_iso_or_equiv
_atom_site_adp_type
_atom_site_occupancy
_atom_site_symmetry_multiplicity
_atom_site_calc_flag
_atom_site_refinement_flags
Ir1 Ir 0.288124(10) 0.08196(2) 0.961152(14) 0.02912(10) Uani 1 1 d .
Ir2 Ir 0.218123(10) 0.07035(2) 0.668059(15) 0.02918(10) Uani 1 1 d .
Ir3 Ir 0.455794(10) 0.14711(3) 1.036968(16) 0.03462(11) Uani 1 1 d .
Ir4 Ir 0.390825(11) 0.07668(3) 0.750608(16) 0.03602(11) Uani 1 1 d .
N1 N 0.2728(2) 0.0663(5) 0.8765(3) 0.0280(17) Uani 1 1 d .
N2 N 0.24321(19) 0.0629(5) 0.7579(3) 0.0282(17) Uani 1 1 d .
N3 N 0.43260(19) 0.1135(5) 0.9502(3) 0.0293(18) Uani 1 1 d .
N4 N 0.40469(19) 0.0800(5) 0.8353(3) 0.0327(18) Uani 1 1 d .
O1 O 0.28657(17) -0.0494(4) 0.9611(2) 0.0335(15) Uani 1 1 d .
O2 O 0.32014(18) -0.1653(5) 0.9789(3) 0.0492(19) Uani 1 1 d .
O3 O 0.47916(18) 0.0261(4) 1.0547(3) 0.0390(16) Uani 1 1 d .
O4 O 0.46576(17) -0.1085(5) 1.0521(3) 0.051(2) Uani 1 1 d .
O5 O 0.20934(17) -0.0593(4) 0.6692(2) 0.0328(15) Uani 1 1 d .
O6 O 0.23583(17) -0.1850(4) 0.6827(2) 0.0323(15) Uani 1 1 d .
O7 O 0.40492(18) -0.0509(4) 0.7669(3) 0.0405(17) Uani 1 1 d .
O8 O 0.37949(19) -0.1804(4) 0.7495(3) 0.0448(18) Uani 1 1 d .
C1 C 0.3442(2) 0.0515(6) 0.9927(3) 0.029(2) Uani 1 1 d .
C2 C 0.3736(2) 0.1074(6) 1.0047(3) 0.027(2) Uani 1 1 d .
H2 H 0.3682 0.1652 0.9994 0.032 Uiso 1 1 calc R
C3 C 0.4109(2) 0.0796(6) 1.0246(3) 0.027(2) Uani 1 1 d .
C4 C 0.4167(3) -0.0075(6) 1.0292(4) 0.036(2) Uani 1 1 d .
C5 C 0.3870(3) -0.0645(6) 1.0157(4) 0.035(2) Uani 1 1 d .
H5 H 0.3916 -0.1226 1.0195 0.042 Uiso 1 1 calc R
C6 C 0.3510(3) -0.0331(6) 0.9967(4) 0.032(2) Uani 1 1 d .
C7 C 0.3183(3) -0.0886(6) 0.9786(4) 0.030(2) Uani 1 1 d .
C8 C 0.4555(3) -0.0331(8) 1.0465(4) 0.045(3) Uani 1 1 d .
C9 C 0.2690(3) 0.0243(6) 0.6892(4) 0.033(2) Uani 1 1 d .
C10 C 0.3032(3) 0.0689(6) 0.7041(3) 0.034(2) Uani 1 1 d .
H10 H 0.3022 0.1277 0.7014 0.041 Uiso 1 1 calc R
C11 C 0.3383(3) 0.0278(6) 0.7225(3) 0.030(2) Uani 1 1 d .
C12 C 0.3380(2) -0.0607(6) 0.7256(4) 0.030(2) Uani 1 1 d .
C13 C 0.3059(3) -0.1063(6) 0.7127(3) 0.031(2) Uani 1 1 d .
H13 H 0.3070 -0.1651 0.7159 0.038 Uiso 1 1 calc R
C14 C 0.2722(3) -0.0628(6) 0.6949(3) 0.029(2) Uani 1 1 d .
C15 C 0.2379(3) -0.1078(6) 0.6813(3) 0.028(2) Uani 1 1 d .
C16 C 0.3760(3) -0.1036(8) 0.7484(4) 0.044(3) Uani 1 1 d .
C17 C 0.2868(3) 0.1172(6) 0.8553(4) 0.036(2) Uani 1 1 d .
H17 H 0.3070 0.1547 0.8809 0.043 Uiso 1 1 calc R
C18 C 0.2719(3) 0.1156(6) 0.7956(4) 0.033(2) Uani 1 1 d .
H18 H 0.2822 0.1521 0.7819 0.040 Uiso 1 1 calc R
C19 C 0.2446(2) 0.0119(6) 0.8383(4) 0.031(2) Uani 1 1 d .
H19 H 0.2347 -0.0263 0.8519 0.037 Uiso 1 1 calc R
C20 C 0.2301(3) 0.0116(6) 0.7797(4) 0.036(2) Uani 1 1 d .
H20 H 0.2101 -0.0265 0.7541 0.043 Uiso 1 1 calc R
C21 C 0.4538(2) 0.0721(5) 0.9379(4) 0.029(2) Uani 1 1 d .
H21 H 0.4790 0.0542 0.9690 0.034 Uiso 1 1 calc R
C22 C 0.4401(2) 0.0541(6) 0.8804(4) 0.036(2) Uani 1 1 d .
H22 H 0.4557 0.0237 0.8731 0.043 Uiso 1 1 calc R
C23 C 0.3970(3) 0.1382(6) 0.9051(4) 0.034(2) Uani 1 1 d .
H23 H 0.3813 0.1672 0.9128 0.041 Uiso 1 1 calc R
C24 C 0.3829(2) 0.1220(5) 0.8476(4) 0.029(2) Uani 1 1 d .
H24 H 0.3579 0.1405 0.8166 0.035 Uiso 1 1 calc R
C25 C 0.2851(2) 0.2121(6) 0.9760(4) 0.029(2) Uani 1 1 d .
C26 C 0.2453(2) 0.1838(6) 0.9337(4) 0.030(2) Uani 1 1 d .
C27 C 0.2370(2) 0.1193(6) 0.9592(4) 0.028(2) Uani 1 1 d U
C28 C 0.2715(3) 0.1075(6) 1.0189(4) 0.035(2) Uani 1 1 d .
C29 C 0.3003(3) 0.1665(6) 1.0303(4) 0.033(2) Uani 1 1 d .
C30 C 0.3040(2) 0.2857(6) 0.9684(4) 0.037(2) Uani 1 1 d .
H30A H 0.2996 0.2817 0.9305 0.055 Uiso 1 1 calc R
H30B H 0.3317 0.2855 0.9996 0.055 Uiso 1 1 calc R
H30C H 0.2927 0.3375 0.9700 0.055 Uiso 1 1 calc R
C31 C 0.2181(3) 0.2165(6) 0.8713(4) 0.044(3) Uani 1 1 d .
H31A H 0.1990 0.1737 0.8465 0.066 Uiso 1 1 calc R
H31B H 0.2330 0.2303 0.8564 0.066 Uiso 1 1 calc R
H31C H 0.2049 0.2663 0.8710 0.066 Uiso 1 1 calc R
C32 C 0.1995(3) 0.0721(6) 0.9295(4) 0.038(2) Uani 1 1 d .
H32A H 0.1819 0.1021 0.9346 0.057 Uiso 1 1 calc R
H32B H 0.2045 0.0167 0.9469 0.057 Uiso 1 1 calc R
H32C H 0.1878 0.0668 0.8878 0.057 Uiso 1 1 calc R
C33 C 0.2738(3) 0.0446(6) 1.0614(4) 0.039(2) Uani 1 1 d .
H33A H 0.3003 0.0418 1.0969 0.058 Uiso 1 1 calc R
H33B H 0.2659 -0.0103 1.0430 0.058 Uiso 1 1 calc R
H33C H 0.2566 0.0621 1.0714 0.058 Uiso 1 1 calc R
C34 C 0.3395(2) 0.1814(6) 1.0876(4) 0.037(2) Uani 1 1 d .
H34A H 0.3442 0.1393 1.1161 0.055 Uiso 1 1 calc R
H34B H 0.3400 0.2368 1.1024 0.055 Uiso 1 1 calc R
H34C H 0.3595 0.1776 1.0814 0.055 Uiso 1 1 calc R
C35 C 0.2097(3) 0.1980(6) 0.6426(4) 0.035(2) Uani 1 1 d .
C36 C 0.2038(3) 0.1488(6) 0.5955(4) 0.038(2) Uani 1 1 d .
C37 C 0.1720(3) 0.0923(6) 0.5769(4) 0.038(2) Uani 1 1 d .
C38 C 0.1560(3) 0.1142(7) 0.6088(4) 0.041(3) Uani 1 1 d .
C39 C 0.1793(3) 0.1781(7) 0.6488(4) 0.042(3) Uani 1 1 d .
C40 C 0.2366(3) 0.2743(6) 0.6694(4) 0.052(3) Uani 1 1 d .
H40A H 0.2606 0.2624 0.6740 0.078 Uiso 1 1 calc R
H40B H 0.2424 0.2867 0.7076 0.078 Uiso 1 1 calc R
H40C H 0.2238 0.3223 0.6435 0.078 Uiso 1 1 calc R
C41 C 0.2257(3) 0.1554(6) 0.5702(4) 0.046(3) Uani 1 1 d .
H41A H 0.2203 0.1066 0.5459 0.068 Uiso 1 1 calc R
H41B H 0.2534 0.1581 0.6018 0.068 Uiso 1 1 calc R
H41C H 0.2177 0.2058 0.5464 0.068 Uiso 1 1 calc R
C42 C 0.1550(3) 0.0266(7) 0.5296(4) 0.051(3) Uani 1 1 d .
H42A H 0.1286 0.0422 0.4975 0.076 Uiso 1 1 calc R
H42B H 0.1548 -0.0270 0.5457 0.076 Uiso 1 1 calc R
H42C H 0.1707 0.0222 0.5151 0.076 Uiso 1 1 calc R
C43 C 0.1212(3) 0.0730(7) 0.5999(5) 0.057(3) Uani 1 1 d .
H43A H 0.1229 0.0780 0.6356 0.085 Uiso 1 1 calc R
H43B H 0.1207 0.0141 0.5907 0.085 Uiso 1 1 calc R
H43C H 0.0976 0.1001 0.5676 0.085 Uiso 1 1 calc R
C44 C 0.1754(3) 0.2180(8) 0.6932(4) 0.064(3) Uani 1 1 d .
H44A H 0.1575 0.2649 0.6752 0.095 Uiso 1 1 calc R
H44B H 0.2007 0.2378 0.7263 0.095 Uiso 1 1 calc R
H44C H 0.1655 0.1771 0.7067 0.095 Uiso 1 1 calc R
C45 C 0.4591(3) 0.2477(7) 1.0913(4) 0.049(3) Uani 1 1 d .
C46 C 0.4953(3) 0.2072(7) 1.1209(4) 0.041(3) Uani 1 1 d .
C47 C 0.5106(3) 0.2188(6) 1.0879(4) 0.037(2) Uani 1 1 d .
C48 C 0.4834(3) 0.2653(7) 1.0361(4) 0.047(3) Uani 1 1 d .
C49 C 0.4499(3) 0.2800(7) 1.0368(5) 0.055(3) Uani 1 1 d .
C50 C 0.4341(3) 0.2565(7) 1.1124(5) 0.057(3) Uani 1 1 d .
H50A H 0.4340 0.2039 1.1296 0.085 Uiso 1 1 calc R
H50B H 0.4077 0.2708 1.0794 0.085 Uiso 1 1 calc R
H50C H 0.4446 0.3006 1.1418 0.085 Uiso 1 1 calc R
C51 C 0.5150(3) 0.1638(7) 1.1799(4) 0.055(3) Uani 1 1 d .
H51A H 0.5320 0.2032 1.2113 0.083 Uiso 1 1 calc R
H51B H 0.5304 0.1170 1.1819 0.083 Uiso 1 1 calc R
H51C H 0.4954 0.1433 1.1842 0.083 Uiso 1 1 calc R
C52 C 0.5497(3) 0.1871(7) 1.1068(4) 0.050(3) Uani 1 1 d .
H52A H 0.5697 0.2274 1.1332 0.075 Uiso 1 1 calc R
H52B H 0.5495 0.1795 1.0725 0.075 Uiso 1 1 calc R
H52C H 0.5552 0.1338 1.1271 0.075 Uiso 1 1 calc R
C53 C 0.4876(3) 0.2896(7) 0.9892(5) 0.059(3) Uani 1 1 d .
H53A H 0.5061 0.2526 0.9905 0.089 Uiso 1 1 calc R
H53B H 0.4968 0.3471 0.9955 0.089 Uiso 1 1 calc R
H53C H 0.4625 0.2851 0.9510 0.089 Uiso 1 1 calc R
C54 C 0.4157(3) 0.3347(7) 0.9924(5) 0.066(4) Uani 1 1 d .
H54A H 0.3951 0.3286 0.9974 0.100 Uiso 1 1 calc R
H54B H 0.4060 0.3176 0.9529 0.100 Uiso 1 1 calc R
H54C H 0.4240 0.3928 0.9985 0.100 Uiso 1 1 calc R
C55 C 0.4400(3) 0.1264(8) 0.7523(5) 0.054(3) Uani 1 1 d .
C56 C 0.4107(3) 0.0936(7) 0.6947(4) 0.049(3) Uani 1 1 d .
C57 C 0.3759(3) 0.1404(7) 0.6722(4) 0.049(3) Uani 1 1 d .
C58 C 0.3838(3) 0.1992(7) 0.7163(5) 0.053(3) Uani 1 1 d .
C59 C 0.4239(4) 0.1927(8) 0.7640(5) 0.059(3) Uani 1 1 d .
C60 C 0.4811(3) 0.0965(10) 0.7921(5) 0.097(5) Uani 1 1 d .
H60A H 0.4965 0.1232 0.7813 0.145 Uiso 1 1 calc R
H60B H 0.4818 0.0361 0.7884 0.145 Uiso 1 1 calc R
H60C H 0.4918 0.1106 0.8326 0.145 Uiso 1 1 calc R
C61 C 0.4159(3) 0.0217(8) 0.6669(5) 0.071(4) Uani 1 1 d .
H61A H 0.4333 0.0375 0.6570 0.106 Uiso 1 1 calc R
H61B H 0.3908 0.0057 0.6313 0.106 Uiso 1 1 calc R
H61C H 0.4269 -0.0252 0.6941 0.106 Uiso 1 1 calc R
C62 C 0.3383(3) 0.1337(7) 0.6118(4) 0.052(3) Uani 1 1 d .
H62A H 0.3168 0.1304 0.6149 0.079 Uiso 1 1 calc R
H62B H 0.3387 0.0836 0.5926 0.079 Uiso 1 1 calc R
H62C H 0.3351 0.1827 0.5889 0.079 Uiso 1 1 calc R
C63 C 0.3561(4) 0.2668(7) 0.7073(5) 0.075(4) Uani 1 1 d .
H63A H 0.3629 0.2846 0.7452 0.112 Uiso 1 1 calc R
H63B H 0.3297 0.2452 0.6833 0.112 Uiso 1 1 calc R
H63C H 0.3580 0.3142 0.6875 0.112 Uiso 1 1 calc R
C64 C 0.4449(3) 0.2464(8) 0.8202(5) 0.073(4) Uani 1 1 d .
H64A H 0.4677 0.2168 0.8521 0.109 Uiso 1 1 calc R
H64B H 0.4274 0.2572 0.8309 0.109 Uiso 1 1 calc R
H64C H 0.4528 0.2993 0.8132 0.109 Uiso 1 1 calc R
O9 O 0.3771(2) 0.2822(5) 0.5442(4) 0.075(3) Uani 1 1 d D
C65 C 0.4068(8) 0.2565(16) 0.6041(9) 0.257(15) Uani 1 1 d D
O10 O 0.3843(6) 0.3430(10) 0.2448(9) 0.232(9) Uani 1 1 d D
C66 C 0.4102(7) 0.3381(13) 0.2310(14) 0.218(15) Uani 1 1 d D
O11 O 0.1690(2) 0.7656(5) 0.6635(3) 0.059(2) Uani 1 1 d D
C67 C 0.1550(7) 0.8271(14) 0.6773(12) 0.214(12) Uani 1 1 d D
O12 O 0.2683(4) 0.6711(7) 0.0450(6) 0.148(5) Uani 1 1 d .
O13 O 0.3548(3) 0.4947(10) 0.2353(6) 0.173(6) Uani 1 1 d .
O14 O 0.3471(4) 0.3789(9) 0.5896(6) 0.171(5) Uani 1 1 d .
O15 O 0.4722(5) 0.5920(10) 0.0785(9) 0.238(8) Uani 1 1 d .
O16 O 0.4331(3) 0.7327(8) 0.0224(7) 0.187(7) Uani 1 1 d .

loop_
_atom_site_aniso_label
_atom_site_aniso_U_11
_atom_site_aniso_U_22
_atom_site_aniso_U_33
_atom_site_aniso_U_23
_atom_site_aniso_U_13
_atom_site_aniso_U_12
Ir1 0.02596(19) 0.0477(2) 0.02023(18) 0.00188(17) 0.01727(16) 0.00556(18)
Ir2 0.02956(19) 0.0409(2) 0.02082(18) -0.00203(16) 0.01697(16) -0.00193(18)
Ir3 0.02630(19) 0.0528(3) 0.0277(2) -0.00454(18) 0.01765(17) 0.00302(19)
Ir4 0.0346(2) 0.0542(3) 0.0290(2) -0.00501(18) 0.02424(19) -0.0081(2)
N1 0.030(4) 0.041(5) 0.025(4) 0.000(3) 0.022(4) 0.007(4)
N2 0.021(4) 0.046(5) 0.020(4) -0.007(3) 0.013(3) -0.003(4)
N3 0.022(4) 0.044(5) 0.022(4) -0.008(3) 0.013(4) 0.005(4)
N4 0.021(4) 0.052(5) 0.026(4) -0.003(4) 0.014(4) -0.006(4)
O1 0.036(4) 0.047(4) 0.025(3) 0.000(3) 0.023(3) 0.009(3)
O2 0.038(4) 0.052(5) 0.044(4) -0.007(3) 0.016(4) 0.009(4)
O3 0.034(4) 0.056(5) 0.041(4) -0.007(3) 0.029(3) 0.003(3)
O4 0.022(4) 0.076(6) 0.056(5) -0.003(4) 0.023(4) 0.010(4)
O5 0.035(4) 0.037(4) 0.035(4) -0.009(3) 0.025(3) -0.011(3)
O6 0.038(4) 0.032(4) 0.033(4) -0.002(3) 0.024(3) -0.006(3)
O7 0.035(4) 0.054(5) 0.040(4) -0.006(3) 0.026(3) 0.005(3)
O8 0.048(4) 0.039(4) 0.038(4) -0.003(3) 0.020(4) 0.016(4)
C1 0.027(5) 0.042(6) 0.014(4) -0.003(4) 0.010(4) 0.005(4)
C2 0.027(5) 0.041(6) 0.019(5) 0.004(4) 0.017(4) 0.008(4)
C3 0.020(4) 0.047(6) 0.016(4) -0.001(4) 0.012(4) 0.001(4)
C4 0.032(5) 0.058(7) 0.020(5) 0.006(4) 0.017(4) 0.015(5)
C5 0.037(5) 0.050(7) 0.025(5) -0.009(4) 0.021(5) -0.012(5)
C6 0.032(5) 0.053(7) 0.018(5) 0.003(4) 0.018(4) 0.011(5)
C7 0.041(6) 0.034(6) 0.026(5) -0.011(4) 0.025(5) -0.008(5)
C8 0.020(5) 0.084(9) 0.031(6) -0.012(6) 0.014(5) 0.010(6)
C9 0.043(6) 0.032(6) 0.026(5) -0.003(4) 0.022(5) -0.009(5)
C10 0.038(5) 0.043(6) 0.020(5) 0.005(4) 0.017(4) 0.003(5)
C11 0.041(6) 0.035(6) 0.018(5) 0.002(4) 0.021(5) 0.002(5)
C12 0.027(5) 0.044(6) 0.025(5) -0.001(4) 0.018(4) 0.000(4)
C13 0.041(6) 0.039(6) 0.016(5) -0.004(4) 0.018(4) 0.000(5)
C14 0.040(5) 0.038(6) 0.015(4) -0.006(4) 0.021(4) -0.011(5)
C15 0.032(5) 0.039(6) 0.013(5) 0.000(4) 0.012(4) 0.003(5)
C16 0.029(6) 0.087(9) 0.018(5) -0.008(5) 0.015(5) -0.009(6)
C17 0.039(6) 0.051(7) 0.027(5) -0.006(4) 0.024(5) 0.006(5)
C18 0.034(5) 0.051(6) 0.026(5) 0.006(4) 0.024(5) 0.000(5)
C19 0.025(5) 0.055(6) 0.021(5) -0.007(4) 0.018(4) -0.009(5)
C20 0.033(5) 0.056(7) 0.030(5) -0.001(5) 0.024(5) -0.006(5)
C21 0.020(4) 0.043(6) 0.023(5) 0.000(4) 0.013(4) 0.004(4)
C22 0.025(5) 0.048(6) 0.038(6) -0.014(5) 0.020(5) -0.003(5)
C23 0.038(5) 0.044(6) 0.030(5) 0.005(4) 0.025(5) 0.012(5)
C24 0.025(5) 0.035(6) 0.027(5) -0.001(4) 0.015(4) 0.008(4)
C25 0.026(5) 0.036(6) 0.028(5) 0.000(4) 0.018(4) -0.004(4)
C26 0.024(5) 0.044(6) 0.027(5) 0.010(4) 0.018(4) 0.021(4)
C27 0.023(4) 0.044(5) 0.032(5) -0.003(4) 0.025(4) 0.009(4)
C28 0.041(6) 0.053(7) 0.027(5) -0.004(4) 0.030(5) 0.005(5)
C29 0.041(6) 0.048(6) 0.029(5) 0.000(4) 0.031(5) 0.007(5)
C30 0.032(5) 0.051(7) 0.039(6) -0.012(5) 0.028(5) -0.004(5)
C31 0.044(6) 0.074(8) 0.032(6) 0.013(5) 0.033(5) 0.010(6)
C32 0.039(6) 0.048(7) 0.042(6) 0.013(5) 0.032(5) 0.013(5)
C33 0.050(6) 0.052(7) 0.037(6) 0.012(5) 0.038(5) 0.015(5)
C34 0.033(5) 0.063(7) 0.026(5) -0.010(5) 0.024(5) 0.005(5)
C35 0.038(6) 0.040(6) 0.035(5) -0.001(4) 0.025(5) 0.010(5)
C36 0.039(6) 0.059(7) 0.031(5) 0.013(5) 0.028(5) 0.015(5)
C37 0.041(6) 0.049(7) 0.026(5) 0.011(4) 0.020(5) 0.009(5)
C38 0.032(5) 0.055(7) 0.040(6) 0.012(5) 0.024(5) 0.012(5)
C39 0.032(5) 0.057(7) 0.030(6) -0.003(5) 0.014(5) 0.008(5)
C40 0.053(7) 0.041(7) 0.056(7) -0.008(5) 0.029(6) -0.006(6)
C41 0.047(6) 0.058(7) 0.040(6) 0.016(5) 0.030(5) 0.011(5)
C42 0.052(7) 0.062(8) 0.026(6) -0.002(5) 0.016(5) -0.006(6)
C43 0.036(6) 0.083(9) 0.050(7) 0.006(6) 0.024(6) -0.011(6)
C44 0.062(8) 0.086(10) 0.046(7) -0.019(6) 0.034(6) 0.006(7)
C45 0.039(6) 0.058(7) 0.041(6) -0.025(5) 0.019(6) -0.009(5)
C46 0.029(5) 0.063(7) 0.030(6) -0.009(5) 0.017(5) -0.002(5)
C47 0.027(5) 0.056(7) 0.029(5) -0.014(5) 0.017(5) 0.001(5)
C48 0.039(6) 0.050(7) 0.037(6) -0.002(5) 0.015(5) 0.002(5)
C49 0.049(7) 0.054(8) 0.050(7) -0.016(6) 0.023(6) -0.003(6)
C50 0.052(7) 0.064(8) 0.066(8) -0.027(6) 0.041(7) 0.002(6)
C51 0.034(6) 0.095(10) 0.030(6) -0.013(6) 0.016(5) -0.002(6)
C52 0.030(6) 0.071(8) 0.038(6) -0.016(5) 0.014(5) -0.003(5)
C53 0.061(7) 0.053(8) 0.067(8) -0.001(6) 0.040(7) -0.012(6)
C54 0.068(8) 0.045(7) 0.093(10) -0.003(6) 0.051(8) 0.013(6)
C55 0.034(6) 0.087(9) 0.053(7) 0.000(6) 0.032(6) -0.021(6)
C56 0.035(6) 0.083(9) 0.031(6) -0.006(5) 0.021(5) -0.017(6)
C57 0.063(7) 0.065(8) 0.031(6) -0.006(5) 0.036(6) -0.027(6)
C58 0.068(8) 0.059(8) 0.050(7) -0.011(6) 0.045(7) -0.019(7)
C59 0.068(8) 0.075(9) 0.035(6) -0.005(6) 0.032(7) -0.039(7)
C60 0.060(9) 0.197(17) 0.047(8) -0.010(9) 0.039(7) -0.048(10)
C61 0.081(9) 0.105(11) 0.066(8) -0.010(7) 0.065(8) -0.012(8)
C62 0.058(7) 0.073(8) 0.050(7) 0.002(6) 0.045(6) -0.010(6)
C63 0.115(11) 0.063(8) 0.045(7) 0.007(6) 0.046(8) -0.028(8)
C64 0.077(9) 0.085(10) 0.043(7) -0.020(6) 0.028(7) -0.041(8)
O9 0.067(6) 0.065(6) 0.073(6) 0.001(5) 0.031(5) 0.004(5)
C65 0.39(4) 0.19(3) 0.24(3) 0.01(2) 0.21(3) -0.09(3)
O10 0.25(2) 0.139(15) 0.37(3) 0.029(14) 0.22(2) -0.003(14)
C66 0.16(2) 0.077(15) 0.47(5) -0.003(19) 0.22(3) 0.004(13)
O11 0.042(4) 0.054(5) 0.080(6) -0.006(4) 0.035(4) -0.004(4)
C67 0.17(2) 0.19(3) 0.32(3) 0.01(2) 0.17(2) 0.011(19)
O12 0.236(13) 0.111(9) 0.267(14) -0.084(9) 0.242(13) -0.078(9)
O13 0.115(10) 0.245(17) 0.172(13) -0.015(11) 0.092(10) 0.018(10)
O14 0.205(14) 0.169(13) 0.196(13) 0.039(11) 0.150(12) 0.041(11)
O15 0.226(18) 0.165(15) 0.36(2) -0.012(15) 0.193(18) 0.009(13)
O16 0.143(10) 0.136(11) 0.36(2) -0.092(12) 0.190(13) -0.042(9)

loop_
_atom_type_symbol
_atom_type_description
_atom_type_scat_dispersion_real
_atom_type_scat_dispersion_imag
_atom_type_scat_source
C C 0.0033 0.0016 'International Tables Vol C Tables 4.2.6.8 and 6.1.1.4'
H H 0.0000 0.0000 'International Tables Vol C Tables 4.2.6.8 and 6.1.1.4'
N N 0.0061 0.0033 'International Tables Vol C Tables 4.2.6.8 and 6.1.1.4'
O O 0.0106 0.0060 'International Tables Vol C Tables 4.2.6.8 and 6.1.1.4'
Ir Ir -1.4442 7.9887 'International Tables Vol C Tables 4.2.6.8 and 6.1.1.4'

loop_
_geom_angle_atom_site_label_1
_geom_angle_atom_site_label_2
_geom_angle_atom_site_label_3
_geom_angle
C1 Ir1 N1 87.8(3)
C1 Ir1 O1 78.0(3)
N1 Ir1 O1 83.8(2)
C1 Ir1 C25 109.5(3)
N1 Ir1 C25 109.0(3)
O1 Ir1 C25 165.0(3)
C1 Ir1 C28 122.3(3)
N1 Ir1 C28 149.8(3)
O1 Ir1 C28 99.4(3)
C25 Ir1 C28 65.6(3)
C1 Ir1 C29 99.3(3)
N1 Ir1 C29 148.4(3)
O1 Ir1 C29 127.8(3)
C25 Ir1 C29 39.6(3)
C28 Ir1 C29 38.4(3)
C1 Ir1 C26 146.3(4)
N1 Ir1 C26 93.1(3)
O1 Ir1 C26 135.6(3)
C25 Ir1 C26 39.0(3)
C28 Ir1 C26 63.6(3)
C29 Ir1 C26 64.3(3)
C1 Ir1 C27 160.8(3)
N1 Ir1 C27 111.4(3)
O1 Ir1 C27 103.7(3)
C25 Ir1 C27 64.8(3)
C28 Ir1 C27 38.5(3)
C29 Ir1 C27 64.2(3)
C26 Ir1 C27 37.2(3)
C9 Ir2 N2 86.2(3)
C9 Ir2 O5 78.9(3)
N2 Ir2 O5 83.9(3)
C9 Ir2 C35 112.8(4)
N2 Ir2 C35 109.1(3)
O5 Ir2 C35 162.5(3)
C9 Ir2 C37 118.3(3)
N2 Ir2 C37 155.4(3)
O5 Ir2 C37 97.7(3)
C35 Ir2 C37 65.6(4)
C9 Ir2 C36 98.1(3)
N2 Ir2 C36 146.9(3)
O5 Ir2 C36 129.2(3)
C35 Ir2 C36 39.2(3)
C37 Ir2 C36 39.2(3)
C9 Ir2 C39 150.4(4)
N2 Ir2 C39 96.5(3)
O5 Ir2 C39 130.7(3)
C35 Ir2 C39 38.7(3)
C37 Ir2 C39 63.9(3)
C36 Ir2 C39 64.3(3)
C9 Ir2 C38 157.0(3)
N2 Ir2 C38 116.7(3)
O5 Ir2 C38 100.1(3)
C35 Ir2 C38 63.9(4)
C37 Ir2 C38 38.8(3)
C36 Ir2 C38 64.4(3)
C39 Ir2 C38 36.6(3)
C3 Ir3 O3 79.6(3)
C3 Ir3 N3 85.4(3)
O3 Ir3 N3 82.6(3)
C3 Ir3 C49 115.2(4)
O3 Ir3 C49 162.9(3)
N3 Ir3 C49 106.2(4)
C3 Ir3 C46 117.8(3)
O3 Ir3 C46 101.3(3)
N3 Ir3 C46 156.8(3)
C49 Ir3 C46 64.8(4)
C3 Ir3 C45 100.0(4)
O3 Ir3 C45 133.8(3)
N3 Ir3 C45 143.6(4)
C49 Ir3 C45 39.0(4)
C46 Ir3 C45 37.9(3)
C3 Ir3 C47 155.7(3)
O3 Ir3 C47 98.7(3)
N3 Ir3 C47 118.6(3)
C49 Ir3 C47 64.2(4)
C46 Ir3 C47 38.4(3)
C45 Ir3 C47 63.6(4)
C3 Ir3 C48 153.2(4)
O3 Ir3 C48 127.1(3)
N3 Ir3 C48 95.2(3)
C49 Ir3 C48 39.0(4)
C46 Ir3 C48 64.0(4)
C45 Ir3 C48 64.4(4)
C47 Ir3 C48 37.4(3)
C11 Ir4 O7 79.6(3)
C11 Ir4 N4 87.4(3)
O7 Ir4 N4 85.7(3)
C11 Ir4 C58 110.4(4)
O7 Ir4 C58 160.0(3)
N4 Ir4 C58 111.4(4)
C11 Ir4 C57 101.1(4)
O7 Ir4 C57 123.6(3)
N4 Ir4 C57 150.4(4)
C58 Ir4 C57 39.0(4)
C11 Ir4 C56 124.7(3)
O7 Ir4 C56 95.4(4)
N4 Ir4 C56 147.6(3)
C58 Ir4 C56 64.6(4)
C57 Ir4 C56 38.3(4)
C11 Ir4 C55 162.5(4)
O7 Ir4 C55 101.4(4)
N4 Ir4 C55 110.1(3)
C58 Ir4 C55 63.7(4)
C57 Ir4 C55 63.5(4)
C56 Ir4 C55 37.9(4)
C11 Ir4 C59 145.8(4)
O7 Ir4 C59 134.6(4)
N4 Ir4 C59 93.6(3)
C58 Ir4 C59 38.2(4)
C57 Ir4 C59 63.5(4)
C56 Ir4 C59 62.9(4)
C55 Ir4 C59 36.9(4)
C17 N1 C19 117.1(7)
C17 N1 Ir1 121.2(6)
C19 N1 Ir1 121.2(6)
C20 N2 C18 117.2(7)
C20 N2 Ir2 122.8(6)
C18 N2 Ir2 119.9(6)
C21 N3 C23 117.6(7)
C21 N3 Ir3 120.9(6)
C23 N3 Ir3 121.4(6)
C22 N4 C24 118.1(7)
C22 N4 Ir4 118.2(6)
C24 N4 Ir4 122.3(6)
C7 O1 Ir1 117.2(6)
C8 O3 Ir3 114.8(6)
C15 O5 Ir2 116.1(6)
C16 O7 Ir4 116.9(7)
C6 C1 C2 119.4(8)
C6 C1 Ir1 113.8(7)
C2 C1 Ir1 126.6(7)
C1 C2 C3 122.0(8)
C4 C3 C2 116.4(8)
C4 C3 Ir3 114.2(6)
C2 C3 Ir3 128.7(7)
C3 C4 C5 122.0(8)
C3 C4 C8 113.9(9)
C5 C4 C8 124.1(10)
C6 C5 C4 118.8(9)
C1 C6 C5 121.3(9)
C1 C6 C7 117.1(8)
C5 C6 C7 121.6(9)
O2 C7 O1 122.2(9)
O2 C7 C6 123.8(9)
O1 C7 C6 114.0(8)
O4 C8 O3 119.9(8)
O4 C8 C4 122.9(10)
O3 C8 C4 117.2(10)
C14 C9 C10 116.3(8)
C14 C9 Ir2 114.3(7)
C10 C9 Ir2 129.1(7)
C11 C10 C9 122.9(9)
C12 C11 C10 115.8(8)
C12 C11 Ir4 113.9(6)
C10 C11 Ir4 130.1(7)
C13 C12 C11 123.3(8)
C13 C12 C16 120.9(9)
C11 C12 C16 115.7(8)
C14 C13 C12 118.4(9)
C13 C14 C9 123.2(8)
C13 C14 C15 120.5(8)
C9 C14 C15 116.3(8)
O6 C15 O5 121.8(9)
O6 C15 C14 123.9(9)
O5 C15 C14 114.3(8)
O8 C16 O7 123.5(10)
O8 C16 C12 123.2(9)
O7 C16 C12 113.4(10)
N1 C17 C18 121.3(9)
N2 C18 C17 121.1(8)
N1 C19 C20 120.9(8)
N2 C20 C19 122.5(9)
N3 C21 C22 122.0(8)
N4 C22 C21 120.2(8)
N3 C23 C24 121.5(8)
N4 C24 C23 120.6(8)
C26 C25 C29 106.4(8)
C26 C25 C30 126.0(8)
C29 C25 C30 126.7(8)
C26 C25 Ir1 73.3(5)
C29 C25 Ir1 71.4(5)
C30 C25 Ir1 129.1(6)
C27 C26 C25 109.4(7)
C27 C26 C31 126.2(8)
C25 C26 C31 124.4(8)
C27 C26 Ir1 72.0(5)
C25 C26 Ir1 67.7(5)
C31 C26 Ir1 124.4(6)
C26 C27 C28 107.4(7)
C26 C27 C32 126.0(8)
C28 C27 C32 126.6(8)
C26 C27 Ir1 70.8(4)
C28 C27 Ir1 68.5(4)
C32 C27 Ir1 125.8(6)
C29 C28 C27 108.7(8)
C29 C28 C33 127.9(8)
C27 C28 C33 123.3(8)
C29 C28 Ir1 70.9(5)
C27 C28 Ir1 73.0(4)
C33 C28 Ir1 124.9(6)
C28 C29 C25 107.9(8)
C28 C29 C34 127.4(8)
C25 C29 C34 124.7(8)
C28 C29 Ir1 70.8(5)
C25 C29 Ir1 69.1(5)
C34 C29 Ir1 125.8(6)
C36 C35 C39 108.4(8)
C36 C35 C40 124.2(9)
C39 C35 C40 125.5(8)
C36 C35 Ir2 71.8(5)
C39 C35 Ir2 74.4(6)
C40 C35 Ir2 132.1(7)
C35 C36 C37 106.9(8)
C35 C36 C41 126.6(9)
C37 C36 C41 126.5(9)
C35 C36 Ir2 69.0(5)
C37 C36 Ir2 70.1(5)
C41 C36 Ir2 126.6(6)
C36 C37 C38 108.0(8)
C36 C37 C42 127.9(9)
C38 C37 C42 123.9(9)
C36 C37 Ir2 70.8(5)
C38 C37 Ir2 74.4(5)
C42 C37 Ir2 124.6(7)
C39 C38 C37 107.4(9)
C39 C38 C43 127.9(9)
C37 C38 C43 124.7(10)
C39 C38 Ir2 70.5(5)
C37 C38 Ir2 66.8(5)
C43 C38 Ir2 126.9(7)
C38 C39 C35 109.0(8)
C38 C39 C44 126.9(10)
C35 C39 C44 124.0(9)
C38 C39 Ir2 72.9(6)
C35 C39 Ir2 66.9(5)
C44 C39 Ir2 124.1(7)
C46 C45 C49 108.1(9)
C46 C45 C50 126.5(10)
C49 C45 C50 125.4(10)
C46 C45 Ir3 70.6(6)
C49 C45 Ir3 69.4(6)
C50 C45 Ir3 125.8(7)
C45 C46 C47 108.6(9)
C45 C46 C51 124.3(9)
C47 C46 C51 127.0(9)
C45 C46 Ir3 71.5(5)
C47 C46 Ir3 72.7(5)
C51 C46 Ir3 124.5(7)
C48 C47 C46 109.0(8)
C48 C47 C52 126.8(9)
C46 C47 C52 124.2(9)
C48 C47 Ir3 72.3(6)
C46 C47 Ir3 68.9(5)
C52 C47 Ir3 125.5(7)
C47 C48 C49 106.3(9)
C47 C48 C53 126.4(10)
C49 C48 C53 127.2(10)
C47 C48 Ir3 70.3(6)
C49 C48 Ir3 67.0(6)
C53 C48 Ir3 124.9(7)
C45 C49 C48 107.8(9)
C45 C49 C54 127.7(10)
C48 C49 C54 123.5(11)
C45 C49 Ir3 71.5(6)
C48 C49 Ir3 74.0(6)
C54 C49 Ir3 129.0(8)
C59 C55 C56 108.7(10)
C59 C55 C60 125.8(11)
C56 C55 C60 125.5(12)
C59 C55 Ir4 71.6(6)
C56 C55 Ir4 70.5(5)
C60 C55 Ir4 125.1(8)
C57 C56 C55 107.0(10)
C57 C56 C61 127.6(10)
C55 C56 C61 125.3(11)
C57 C56 Ir4 69.2(5)
C55 C56 Ir4 71.6(6)
C61 C56 Ir4 121.8(8)
C58 C57 C56 107.9(10)
C58 C57 C62 125.3(11)
C56 C57 C62 126.7(10)
C58 C57 Ir4 69.1(6)
C56 C57 Ir4 72.5(6)
C62 C57 Ir4 126.8(7)
C59 C58 C57 107.9(11)
C59 C58 C63 126.5(11)
C57 C58 C63 124.5(11)
C59 C58 Ir4 74.7(7)
C57 C58 Ir4 71.9(6)
C63 C58 Ir4 128.5(7)
C55 C59 C58 108.3(10)
C55 C59 C64 126.6(11)
C58 C59 C64 125.0(12)
C55 C59 Ir4 71.5(6)
C58 C59 Ir4 67.2(6)
C64 C59 Ir4 124.2(7)

loop_
_geom_bond_atom_site_label_1
_geom_bond_atom_site_label_2
_geom_bond_distance
Ir1 C1 2.055(9)
Ir1 N1 2.082(6)
Ir1 O1 2.094(6)
Ir1 C25 2.134(9)
Ir1 C28 2.164(8)
Ir1 C29 2.166(9)
Ir1 C26 2.210(8)
Ir1 C27 2.225(7)
Ir2 C9 2.016(9)
Ir2 N2 2.088(7)
Ir2 O5 2.104(6)
Ir2 C35 2.116(10)
Ir2 C37 2.143(9)
Ir2 C36 2.153(9)
Ir2 C39 2.215(10)
Ir2 C38 2.246(9)
Ir3 C3 2.037(8)
Ir3 O3 2.090(6)
Ir3 N3 2.091(7)
Ir3 C49 2.133(11)
Ir3 C46 2.151(9)
Ir3 C45 2.162(10)
Ir3 C47 2.201(9)
Ir3 C48 2.228(11)
Ir4 C11 2.035(9)
Ir4 O7 2.093(7)
Ir4 N4 2.093(7)
Ir4 C58 2.120(12)
Ir4 C57 2.157(9)
Ir4 C56 2.201(10)
Ir4 C55 2.216(9)
Ir4 C59 2.218(10)
N1 C17 1.340(11)
N1 C19 1.347(10)
N2 C20 1.329(10)
N2 C18 1.337(11)
N3 C21 1.322(10)
N3 C23 1.335(10)
N4 C22 1.336(10)
N4 C24 1.343(10)
O1 C7 1.293(10)
O2 C7 1.226(10)
O3 C8 1.297(12)
O4 C8 1.257(13)
O5 C15 1.302(10)
O6 C15 1.236(10)
O7 C16 1.318(12)
O8 C16 1.230(12)
C1 C6 1.369(12)
C1 C2 1.404(12)
C2 C3 1.406(11)
C3 C4 1.402(12)
C4 C5 1.414(12)
C4 C8 1.477(12)
C5 C6 1.381(12)
C6 C7 1.463(12)
C9 C14 1.395(12)
C9 C10 1.439(12)
C10 C11 1.419(12)
C11 C12 1.414(12)
C12 C13 1.392(12)
C12 C16 1.505(13)
C13 C14 1.392(12)
C14 C15 1.464(12)
C17 C18 1.401(11)
C19 C20 1.379(11)
C21 C22 1.387(11)
C23 C24 1.380(11)
C25 C26 1.451(11)
C25 C29 1.456(11)
C25 C30 1.506(12)
C26 C27 1.414(12)
C26 C31 1.513(11)
C27 C28 1.448(11)
C27 C32 1.495(12)
C28 C29 1.422(12)
C28 C33 1.520(12)
C29 C34 1.501(11)
C35 C36 1.431(12)
C35 C39 1.437(12)
C35 C40 1.528(13)
C36 C37 1.440(13)
C36 C41 1.475(12)
C37 C38 1.460(12)
C37 C42 1.500(13)
C38 C39 1.402(13)
C38 C43 1.498(13)
C39 C44 1.498(12)
C45 C46 1.400(13)
C45 C49 1.436(15)
C45 C50 1.503(13)
C46 C47 1.430(12)
C46 C51 1.513(13)
C47 C48 1.421(13)
C47 C52 1.504(12)
C48 C49 1.458(14)
C48 C53 1.486(14)
C49 C54 1.511(14)
C55 C59 1.402(16)
C55 C56 1.436(14)
C55 C60 1.491(15)
C56 C57 1.429(14)
C56 C61 1.477(15)
C57 C58 1.429(14)
C57 C62 1.495(13)
C58 C59 1.421(15)
C58 C63 1.502(16)
C59 C64 1.537(14)
O9 C65 1.445(17)
O10 C66 1.370(16)
O11 C67 1.319(16)
